data_7209966
loop_
_publ_author_name
'Ding, Shuai'
'Gao, Yanfei'
'Ji, Yufei'
'Wang, Yanqin'
'Liu, Zhiliang'

_publ_section_title
;
 Homochiral crystallization of single-stranded helical coordination
 polymers: generated by the structure of auxiliary ligands or spontaneous
 symmetry breaking
;
_journal_issue 28
_journal_name_full CrystEngComm
_journal_page_first 5598
_journal_paper_doi 10.1039/c3ce40519b
_journal_volume 15
_journal_year 2013
_chemical_formula_sum 'C12 H12 Cu N4 O3'
_chemical_formula_weight 323.80
_chemical_name_systematic
; 
 ? 
;
_space_group_IT_number 19
_symmetry_cell_setting orthorhombic
_symmetry_space_group_name_Hall 'P 2ac 2ab'
_symmetry_space_group_name_H-M 'P 21 21 21'
_atom_sites_solution_hydrogens geom
_atom_sites_solution_primary direct
_atom_sites_solution_secondary difmap
_audit_creation_method SHELXL-97
_cell_angle_alpha 90.00
_cell_angle_beta 90.00
_cell_angle_gamma 90.00
_cell_formula_units_Z 4
_cell_length_a 9.5958(19)
_cell_length_b 10.990(2)
_cell_length_c 12.258(3)
_cell_measurement_temperature 293(2)
_cell_measurement_theta_max 27.49
_cell_measurement_theta_min 1.00
_cell_volume 1292.7(5)
_computing_structure_refinement 'SHELXL-97 (Sheldrick, 1997)'
_computing_structure_solution 'SHELXS-97 (Sheldrick, 1990)'
_diffrn_ambient_temperature 293(2)
_diffrn_measured_fraction_theta_full 0.998
_diffrn_measured_fraction_theta_max 0.998
_diffrn_measurement_device_type 'Xcalibur, Eos, Gemini'
_diffrn_measurement_method 'phi and omega scans'
_diffrn_radiation_monochromator graphite
_diffrn_radiation_source 'fine-focus sealed tube'
_diffrn_radiation_type MoK\a
_diffrn_radiation_wavelength 0.71073
_diffrn_reflns_av_R_equivalents 0.0446
_diffrn_reflns_av_sigmaI/netI 0.0624
_diffrn_reflns_limit_h_max 12
_diffrn_reflns_limit_h_min -12
_diffrn_reflns_limit_k_max 13
_diffrn_reflns_limit_k_min -14
_diffrn_reflns_limit_l_max 16
_diffrn_reflns_limit_l_min -16
_diffrn_reflns_number 13542
_diffrn_reflns_theta_full 27.86
_diffrn_reflns_theta_max 27.86
_diffrn_reflns_theta_min 2.49
_diffrn_standards_decay_% none
_diffrn_standards_interval_count none
_diffrn_standards_interval_time none
_diffrn_standards_number none
_exptl_absorpt_coefficient_mu 1.702
_exptl_absorpt_correction_T_max 1.0000
_exptl_absorpt_correction_T_min 0.49044
_exptl_absorpt_correction_type multi-scan
_exptl_absorpt_process_details 'SADABS (Sheldrick, 1996)'
_exptl_crystal_density_diffrn 1.664
_exptl_crystal_density_method 'not measured'
_exptl_crystal_F_000 660
_exptl_crystal_size_max 0.04
_exptl_crystal_size_mid 0.02
_exptl_crystal_size_min 0.01
_refine_diff_density_max 0.593
_refine_diff_density_min -0.369
_refine_diff_density_rms 0.065
_refine_ls_abs_structure_details 'Flack H D (1983), Acta Cryst. A39, 876-881'
_refine_ls_abs_structure_Flack 0.009(18)
_refine_ls_extinction_method none
_refine_ls_goodness_of_fit_ref 0.960
_refine_ls_hydrogen_treatment mixed
_refine_ls_matrix_type full
_refine_ls_number_parameters 185
_refine_ls_number_reflns 3082
_refine_ls_number_restraints 2
_refine_ls_restrained_S_all 0.962
_refine_ls_R_factor_all 0.0293
_refine_ls_R_factor_gt 0.0238
_refine_ls_shift/su_max 0.005
_refine_ls_shift/su_mean 0.000
_refine_ls_structure_factor_coef Fsqd
_refine_ls_weighting_details 'calc w=1/[\s^2^(Fo^2^)+(0.0139P)^2^+0.0000P] where P=(Fo^2^+2Fc^2^)/3'
_refine_ls_weighting_scheme calc
_refine_ls_wR_factor_gt 0.0518
_refine_ls_wR_factor_ref 0.0525
_reflns_number_gt 2486
_reflns_number_total 3082
_reflns_threshold_expression >2sigma(I)
_cod_data_source_file c3ce40519b.txt
_cod_data_source_block shelx
_cod_depositor_comments
;
The following automatic conversions were performed:

'_symmetry_cell_setting' value 'Orthorhombic' changed to
'orthorhombic' according to
/home/saulius/struct/CIF-dictionaries/cif_core.dic dictionary named
'cif_core.dic' version 2.4.2 from 2011-04-26.

Automatic conversion script
Id: cif_fix_values 1891 2012-01-12 08:04:46Z andrius 
;
_cod_original_cell_volume 1292.7(4)
_cod_original_sg_symbol_H-M P212121
_cod_database_code 7209966

loop_
_symmetry_equiv_pos_as_xyz
'x, y, z'
'-x+1/2, -y, z+1/2'
'-x, y+1/2, -z+1/2'
'x+1/2, -y+1/2, -z'

loop_
_atom_site_label
_atom_site_type_symbol
_atom_site_fract_x
_atom_site_fract_y
_atom_site_fract_z
_atom_site_U_iso_or_equiv
_atom_site_adp_type
_atom_site_occupancy
_atom_site_symmetry_multiplicity
_atom_site_calc_flag
_atom_site_refinement_flags
C1 C 0.2577(2) 0.3355(2) 0.1847(2) 0.0238(6) Uani 1 1 d .
H1A H 0.1839 0.3378 0.1319 0.036 Uiso 1 1 calc R
H1B H 0.2469 0.4019 0.2349 0.036 Uiso 1 1 calc R
H1C H 0.2540 0.2599 0.2238 0.036 Uiso 1 1 calc R
C2 C 0.4132(2) 0.4482(2) 0.0686(2) 0.0166(6) Uani 1 1 d .
C3 C 0.3163(3) 0.5395(2) 0.05258(19) 0.0236(6) Uani 1 1 d .
H3 H 0.2289 0.5339 0.0850 0.028 Uiso 1 1 calc R
C4 C 0.3490(3) 0.6399(2) -0.01197(19) 0.0246(6) Uani 1 1 d .
H4 H 0.2837 0.7013 -0.0225 0.029 Uiso 1 1 calc R
C5 C 0.4777(3) 0.6479(2) -0.0600(2) 0.0232(6) Uani 1 1 d .
H5 H 0.4992 0.7152 -0.1028 0.028 Uiso 1 1 calc R
C6 C 0.5780(2) 0.5556(2) -0.04527(19) 0.0173(6) Uani 1 1 d .
C7 C 0.5470(2) 0.4538(2) 0.0205(2) 0.0146(5) Uani 1 1 d .
C8 C 0.7098(3) 0.5697(2) -0.10035(18) 0.0180(6) Uani 1 1 d .
H8 H 0.7172 0.6340 -0.1493 0.022 Uiso 1 1 calc R
C9 C 0.9474(2) 0.5323(2) -0.1447(2) 0.0232(7) Uani 1 1 d .
H9A H 0.9976 0.5948 -0.1050 0.028 Uiso 1 1 calc R
H9B H 0.9279 0.5622 -0.2176 0.028 Uiso 1 1 calc R
C10 C 1.0343(3) 0.4159(2) -0.1506(2) 0.0230(6) Uani 1 1 d D
H10A H 0.9946 0.3594 -0.2029 0.028 Uiso 1 1 calc R
H10B H 1.1293 0.4341 -0.1721 0.028 Uiso 1 1 calc R
C11 C 0.9031(2) 0.1775(2) 0.1857(2) 0.0161(6) Uani 1 1 d .
C12 C 1.0422(3) 0.0636(2) 0.3013(2) 0.0210(6) Uani 1 1 d .
N1 N 0.8174(2) 0.50263(17) -0.08856(15) 0.0152(4) Uani 1 1 d .
N2 N 0.87111(19) 0.24900(17) 0.12304(17) 0.0185(5) Uani 1 1 d .
N3 N 0.9217(2) 0.0954(2) 0.25908(18) 0.0305(6) Uani 1 1 d .
N4 N 1.1397(2) 0.02875(19) 0.34532(17) 0.0312(6) Uani 1 1 d .
O1 O 0.38960(16) 0.34580(15) 0.13017(13) 0.0221(5) Uani 1 1 d .
O2 O 0.63391(14) 0.36124(13) 0.03682(12) 0.0153(4) Uani 1 1 d .
O3 O 1.03051(16) 0.36558(14) -0.04245(13) 0.0176(4) Uani 1 1 d D
H3A H 1.055(2) 0.2949(10) -0.0384(16) 0.026 Uiso 1 1 d D
Cu1 Cu 0.83362(3) 0.37728(3) 0.01982(2) 0.01432(8) Uani 1 1 d .

loop_
_atom_site_aniso_label
_atom_site_aniso_U_11
_atom_site_aniso_U_22
_atom_site_aniso_U_33
_atom_site_aniso_U_23
_atom_site_aniso_U_13
_atom_site_aniso_U_12
C1 0.0180(14) 0.0252(15) 0.0283(15) -0.0001(12) 0.0066(12) -0.0029(11)
C2 0.0183(14) 0.0168(15) 0.0146(13) -0.0033(12) -0.0019(10) 0.0007(11)
C3 0.0187(14) 0.0304(15) 0.0217(14) -0.0016(12) 0.0008(11) 0.0071(12)
C4 0.0237(14) 0.0204(14) 0.0296(14) -0.0013(14) 0.0008(12) 0.0151(12)
C5 0.0314(15) 0.0154(15) 0.0226(14) 0.0046(11) -0.0014(11) 0.0044(12)
C6 0.0160(13) 0.0190(14) 0.0170(15) -0.0003(11) -0.0007(10) 0.0032(10)
C7 0.0147(12) 0.0157(13) 0.0133(12) -0.0029(12) -0.0035(11) -0.0013(10)
C8 0.0275(15) 0.0125(14) 0.0141(13) 0.0045(11) -0.0013(10) -0.0039(11)
C9 0.0201(15) 0.0232(16) 0.0264(16) 0.0102(13) 0.0039(12) -0.0001(12)
C10 0.0221(14) 0.0209(15) 0.0262(15) 0.0079(12) 0.0101(11) 0.0006(11)
C11 0.0120(13) 0.0179(14) 0.0184(14) -0.0014(12) 0.0044(11) -0.0038(11)
C12 0.0366(17) 0.0131(14) 0.0133(14) 0.0035(12) 0.0058(12) 0.0019(12)
N1 0.0148(11) 0.0143(11) 0.0164(10) 0.0006(9) 0.0006(9) 0.0007(9)
N2 0.0145(12) 0.0213(13) 0.0196(12) 0.0036(10) 0.0016(9) 0.0023(9)
N3 0.0257(13) 0.0347(16) 0.0311(14) 0.0179(12) 0.0021(10) -0.0027(11)
N4 0.0444(18) 0.0279(14) 0.0214(12) 0.0026(11) -0.0055(12) 0.0156(13)
O1 0.0149(9) 0.0262(12) 0.0252(11) 0.0041(9) 0.0062(7) 0.0022(8)
O2 0.0106(8) 0.0105(9) 0.0248(9) 0.0018(8) -0.0016(6) 0.0010(6)
O3 0.0157(8) 0.0124(9) 0.0246(10) 0.0040(9) 0.0015(7) 0.0037(8)
Cu1 0.01231(13) 0.01549(15) 0.01515(13) 0.00236(16) -0.00127(12) -0.00040(14)

loop_
_atom_type_symbol
_atom_type_description
_atom_type_scat_dispersion_real
_atom_type_scat_dispersion_imag
_atom_type_scat_source
C C 0.0033 0.0016 'International Tables Vol C Tables 4.2.6.8 and 6.1.1.4'
H H 0.0000 0.0000 'International Tables Vol C Tables 4.2.6.8 and 6.1.1.4'
N N 0.0061 0.0033 'International Tables Vol C Tables 4.2.6.8 and 6.1.1.4'
O O 0.0106 0.0060 'International Tables Vol C Tables 4.2.6.8 and 6.1.1.4'
Cu Cu 0.3201 1.2651 'International Tables Vol C Tables 4.2.6.8 and 6.1.1.4'

loop_
_geom_angle_atom_site_label_1
_geom_angle_atom_site_label_2
_geom_angle_atom_site_label_3
_geom_angle
_geom_angle_site_symmetry_3
O1 C1 H1A 109.5 .
O1 C1 H1B 109.5 .
H1A C1 H1B 109.5 .
O1 C1 H1C 109.5 .
H1A C1 H1C 109.5 .
H1B C1 H1C 109.5 .
O1 C2 C3 124.2(2) .
O1 C2 C7 114.5(2) .
C3 C2 C7 121.3(2) .
C2 C3 C4 120.2(2) .
C2 C3 H3 119.9 .
C4 C3 H3 119.9 .
C5 C4 C3 119.9(2) .
C5 C4 H4 120.1 .
C3 C4 H4 120.1 .
C4 C5 C6 120.9(2) .
C4 C5 H5 119.5 .
C6 C5 H5 119.5 .
C7 C6 C5 120.0(2) .
C7 C6 C8 122.5(2) .
C5 C6 C8 117.5(2) .
O2 C7 C6 124.1(2) .
O2 C7 C2 118.2(2) .
C6 C7 C2 117.7(2) .
N1 C8 C6 126.5(2) .
N1 C8 H8 116.8 .
C6 C8 H8 116.8 .
N1 C9 C10 107.5(2) .
N1 C9 H9A 110.2 .
C10 C9 H9A 110.2 .
N1 C9 H9B 110.2 .
C10 C9 H9B 110.2 .
H9A C9 H9B 108.5 .
O3 C10 C9 105.33(19) .
O3 C10 H10A 110.7 .
C9 C10 H10A 110.7 .
O3 C10 H10B 110.7 .
C9 C10 H10B 110.7 .
H10A C10 H10B 108.8 .
N2 C11 N3 172.3(3) .
N4 C12 N3 173.1(3) .
C8 N1 C9 120.5(2) .
C8 N1 Cu1 123.94(17) .
C9 N1 Cu1 114.61(16) .
C11 N2 Cu1 174.6(2) .
C11 N3 C12 125.7(2) .
C12 N4 Cu1 130.8(2) 3_745
C2 O1 C1 117.78(18) .
C7 O2 Cu1 122.30(14) .
C10 O3 Cu1 110.13(13) .
C10 O3 H3A 114.7(15) .
Cu1 O3 H3A 107.6(16) .
N1 Cu1 N2 173.58(9) .
N1 Cu1 O2 93.40(7) .
N2 Cu1 O2 92.72(7) .
N1 Cu1 O3 82.05(7) .
N2 Cu1 O3 91.53(7) .
O2 Cu1 O3 161.92(6) .
N1 Cu1 N4 89.28(8) 3_755
N2 Cu1 N4 92.05(8) 3_755
O2 Cu1 N4 95.51(7) 3_755
O3 Cu1 N4 101.89(7) 3_755

loop_
_geom_bond_atom_site_label_1
_geom_bond_atom_site_label_2
_geom_bond_distance
_geom_bond_site_symmetry_2
C1 O1 1.436(2) .
C1 H1A 0.9600 .
C1 H1B 0.9600 .
C1 H1C 0.9600 .
C2 O1 1.374(3) .
C2 C3 1.383(3) .
C2 C7 1.414(3) .
C3 C4 1.393(3) .
C3 H3 0.9300 .
C4 C5 1.371(3) .
C4 H4 0.9300 .
C5 C6 1.410(3) .
C5 H5 0.9300 .
C6 C7 1.410(3) .
C6 C8 1.442(3) .
C7 O2 1.330(2) .
C8 N1 1.276(3) .
C8 H8 0.9300 .
C9 N1 1.462(3) .
C9 C10 1.529(3) .
C9 H9A 0.9700 .
C9 H9B 0.9700 .
C10 O3 1.437(3) .
C10 H10A 0.9700 .
C10 H10B 0.9700 .
C11 N2 1.141(3) .
C11 N3 1.287(3) .
C12 N4 1.146(3) .
C12 N3 1.314(3) .
N1 Cu1 1.9202(18) .
N2 Cu1 1.9281(19) .
N4 Cu1 2.360(2) 3_745
O2 Cu1 1.9357(14) .
O3 Cu1 2.0417(16) .
O3 H3A 0.813(9) .
Cu1 N4 2.360(2) 3_755

loop_
_geom_torsion_atom_site_label_1
_geom_torsion_atom_site_label_2
_geom_torsion_atom_site_label_3
_geom_torsion_atom_site_label_4
_geom_torsion
_geom_torsion_site_symmetry_4
O1 C2 C3 C4 -179.5(2) .
C7 C2 C3 C4 0.0(4) .
C2 C3 C4 C5 0.2(4) .
C3 C4 C5 C6 0.2(4) .
C4 C5 C6 C7 -0.7(4) .
C4 C5 C6 C8 178.8(2) .
C5 C6 C7 O2 178.4(2) .
C8 C6 C7 O2 -1.0(4) .
C5 C6 C7 C2 0.8(3) .
C8 C6 C7 C2 -178.6(2) .
O1 C2 C7 O2 1.3(3) .
C3 C2 C7 O2 -178.2(2) .
O1 C2 C7 C6 179.1(2) .
C3 C2 C7 C6 -0.5(4) .
C7 C6 C8 N1 -8.0(4) .
C5 C6 C8 N1 172.6(2) .
N1 C9 C10 O3 -47.5(3) .
C6 C8 N1 C9 -176.1(2) .
C6 C8 N1 Cu1 -7.6(4) .
C10 C9 N1 C8 -158.8(2) .
C10 C9 N1 Cu1 31.7(2) .
N3 C11 N2 Cu1 149.7(16) .
N2 C11 N3 C12 -170(2) .
N4 C12 N3 C11 173(2) .
N3 C12 N4 Cu1 8(3) 3_745
C3 C2 O1 C1 -2.6(3) .
C7 C2 O1 C1 177.9(2) .
C6 C7 O2 Cu1 23.5(3) .
C2 C7 O2 Cu1 -158.93(16) .
C9 C10 O3 Cu1 42.6(2) .
C8 N1 Cu1 N2 -175.7(6) .
C9 N1 Cu1 N2 -6.6(8) .
C8 N1 Cu1 O2 21.8(2) .
C9 N1 Cu1 O2 -169.12(16) .
C8 N1 Cu1 O3 -175.8(2) .
C9 N1 Cu1 O3 -6.72(16) .
C8 N1 Cu1 N4 -73.7(2) 3_755
C9 N1 Cu1 N4 95.40(17) 3_755
C11 N2 Cu1 N1 45(3) .
C11 N2 Cu1 O2 -153(2) .
C11 N2 Cu1 O3 45(2) .
C11 N2 Cu1 N4 -57(2) 3_755
C7 O2 Cu1 N1 -29.36(17) .
C7 O2 Cu1 N2 152.57(17) .
C7 O2 Cu1 O3 -104.0(2) .
C7 O2 Cu1 N4 60.24(17) 3_755
C10 O3 Cu1 N1 -21.58(14) .
C10 O3 Cu1 N2 158.43(15) .
C10 O3 Cu1 O2 54.9(3) .
C10 O3 Cu1 N4 -109.15(15) 3_755
